data_4332600
loop_
_publ_author_name
'Gao, Hong-Ling'
'Yi, Long'
'Zhao, Bin'
'Zhao, Xiao-Qing'
'Cheng, Peng'
'Liao, Dai-Zheng'
'Yan, Shi-Ping'

_publ_section_title
;
 Synthesis and Characterization of Metal&#x2212;Organic Frameworks Based
 on 4-Hydroxypyridine-2,6-dicarboxylic Acid and Pyridine-2,6-dicarboxylic
 Acid Ligands
;
_journal_issue 15
_journal_name_full 'Inorganic Chemistry'
_journal_page_first 5980
_journal_page_last 5988
_journal_paper_doi 10.1021/ic060550j
_journal_volume 45
_journal_year 2006
_chemical_formula_sum 'C21 H21 Er2 N3 O21'
_chemical_formula_weight 985.93
_chemical_name_systematic
; 
 ? 
;
_space_group_IT_number 14
_symmetry_cell_setting monoclinic
_symmetry_space_group_name_Hall '-P 2yn'
_symmetry_space_group_name_H-M 'P 1 21/n 1'
_atom_sites_solution_hydrogens geom
_atom_sites_solution_primary direct
_atom_sites_solution_secondary difmap
_audit_creation_method SHELXL-97
_cell_angle_alpha 90.00
_cell_angle_beta 90.903(3)
_cell_angle_gamma 90.00
_cell_formula_units_Z 4
_cell_length_a 8.9725(15)
_cell_length_b 14.537(2)
_cell_length_c 21.710(4)
_cell_measurement_reflns_used 6943
_cell_measurement_temperature 294(2)
_cell_measurement_theta_max 26.41
_cell_measurement_theta_min 2.34
_cell_volume 2831.4(8)
_computing_cell_refinement 'Bruker SMART'
_computing_data_collection 'Bruker SMART'
_computing_data_reduction 'Bruker SAINT'
_computing_molecular_graphics 'Bruker SHELXTL'
_computing_publication_material 'Bruker SHELXTL'
_computing_structure_refinement 'SHELXL-97 (Sheldrick, 1997)'
_computing_structure_solution 'SHELXS-97 (Sheldrick, 1990)'
_diffrn_ambient_temperature 294(2)
_diffrn_measured_fraction_theta_full 0.997
_diffrn_measured_fraction_theta_max 0.997
_diffrn_measurement_device_type 'CCD area detector'
_diffrn_measurement_method 'phi and omega scans'
_diffrn_radiation_monochromator graphite
_diffrn_radiation_source 'fine-focus sealed tube'
_diffrn_radiation_type MoK\a
_diffrn_radiation_wavelength 0.71073
_diffrn_reflns_av_R_equivalents 0.0444
_diffrn_reflns_av_sigmaI/netI 0.0498
_diffrn_reflns_limit_h_max 6
_diffrn_reflns_limit_h_min -11
_diffrn_reflns_limit_k_max 18
_diffrn_reflns_limit_k_min -18
_diffrn_reflns_limit_l_max 27
_diffrn_reflns_limit_l_min -27
_diffrn_reflns_number 15908
_diffrn_reflns_theta_full 26.43
_diffrn_reflns_theta_max 26.43
_diffrn_reflns_theta_min 1.69
_exptl_absorpt_coefficient_mu 5.989
_exptl_absorpt_correction_T_max 1.000000
_exptl_absorpt_correction_T_min 0.556530
_exptl_absorpt_correction_type multi-scan
_exptl_absorpt_process_details SADABS
_exptl_crystal_density_diffrn 2.313
_exptl_crystal_density_meas ?
_exptl_crystal_density_method 'not measured'
_exptl_crystal_F_000 1888
_exptl_crystal_size_max 0.12
_exptl_crystal_size_mid 0.10
_exptl_crystal_size_min 0.10
_refine_diff_density_max 0.991
_refine_diff_density_min -2.119
_refine_diff_density_rms 0.169
_refine_ls_extinction_method none
_refine_ls_goodness_of_fit_ref 1.004
_refine_ls_hydrogen_treatment constr
_refine_ls_matrix_type full
_refine_ls_number_parameters 427
_refine_ls_number_reflns 5810
_refine_ls_number_restraints 6
_refine_ls_restrained_S_all 1.003
_refine_ls_R_factor_all 0.0404
_refine_ls_R_factor_gt 0.0291
_refine_ls_shift/su_max 0.002
_refine_ls_shift/su_mean 0.000
_refine_ls_structure_factor_coef Fsqd
_refine_ls_weighting_details 'calc w=1/[\s^2^(Fo^2^)+(0.0271P)^2^+2.5426P] where P=(Fo^2^+2Fc^2^)/3'
_refine_ls_weighting_scheme calc
_refine_ls_wR_factor_gt 0.0622
_refine_ls_wR_factor_ref 0.0664
_reflns_number_gt 4813
_reflns_number_total 5810
_reflns_threshold_expression >2sigma(I)
_cod_data_source_file ic060550jsup8.cif
_cod_data_source_block 060223c
_cod_depositor_comments
;
The following automatic conversions were performed:

'_symmetry_cell_setting' value 'Monoclinic' changed to 'monoclinic'
according to /home/saulius/struct/CIF-dictionaries/cif_core.dic
dictionary named 'cif_core.dic' version 2.4.2 from
2011-04-26.

'_exptl_absorpt_correction_type' value 'MULTI-SCAN'
changed to 'multi-scan' according to
/home/saulius/struct/CIF-dictionaries/cif_core.dic dictionary named
'cif_core.dic' version 2.4.2 from
2011-04-26.

'_refine_ls_hydrogen_treatment' value 'CONSTR' changed
to 'constr' according to
/home/saulius/struct/CIF-dictionaries/cif_core.dic dictionary named
'cif_core.dic' version 2.4.2 from 2011-04-26.

Automatic conversion script
Id: cif_fix_values 1891 2012-01-12 08:04:46Z andrius 

The following automatic conversions were performed:

'_exptl_crystal_density_meas' value 'NONE' was changed to '?' - the
value is perceived as not measured.

Automatic conversion script
Id: cif_fix_values 3008 2015-01-20 13:52:24Z robertas 
;
_cod_original_sg_symbol_H-M P2(1)/n
_cod_database_code 4332600

loop_
_symmetry_equiv_pos_as_xyz
'x, y, z'
'-x+1/2, y+1/2, -z+1/2'
'-x, -y, -z'
'x-1/2, -y-1/2, z-1/2'

loop_
_atom_site_label
_atom_site_type_symbol
_atom_site_fract_x
_atom_site_fract_y
_atom_site_fract_z
_atom_site_U_iso_or_equiv
_atom_site_adp_type
_atom_site_occupancy
_atom_site_symmetry_multiplicity
_atom_site_calc_flag
_atom_site_refinement_flags
Er1 Er 0.73932(2) 0.262028(14) 0.655580(10) 0.01261(7) Uani 1 1 d .
Er2 Er 0.24078(2) 0.000157(14) 0.734445(10) 0.01158(7) Uani 1 1 d .
O1 O 0.9101(4) 0.1501(2) 0.69296(16) 0.0228(8) Uani 1 1 d .
O2 O 1.0339(4) 0.0808(2) 0.77017(16) 0.0187(8) Uani 1 1 d .
O3 O 0.8298(5) 0.2599(3) 0.95420(16) 0.0273(9) Uani 1 1 d .
H3 H 0.8945 0.2228 0.9643 0.041 Uiso 1 1 calc R
O4 O 0.4614(4) 0.4041(2) 0.79538(15) 0.0183(8) Uani 1 1 d .
O5 O 0.5691(4) 0.3552(2) 0.70937(16) 0.0214(8) Uani 1 1 d .
O6 O 0.9251(4) 0.3640(2) 0.70034(16) 0.0224(8) Uani 1 1 d .
O7 O 1.0468(4) 0.4984(2) 0.70251(17) 0.0221(8) Uani 1 1 d .
O8 O 0.8773(5) 0.6234(3) 0.48869(18) 0.0346(10) Uani 1 1 d .
H8 H 0.9417 0.6570 0.5038 0.052 Uiso 1 1 calc R
O9 O 0.5207(5) 0.3558(3) 0.48319(19) 0.0428(12) Uani 1 1 d .
O10 O 0.5558(4) 0.2937(2) 0.57597(16) 0.0210(8) Uani 1 1 d .
O11 O 0.9241(4) 0.2554(2) 0.57775(16) 0.0221(8) Uani 1 1 d .
O12 O 0.9592(5) 0.2284(3) 0.47776(17) 0.0295(10) Uani 1 1 d .
O13 O 0.7249(5) -0.0985(2) 0.47272(18) 0.0326(10) Uani 1 1 d .
H13 H 0.7096 -0.1450 0.4930 0.049 Uiso 1 1 calc R
O14 O 0.4344(4) 0.0168(2) 0.66288(16) 0.0209(8) Uani 1 1 d .
O15 O 0.5527(4) 0.1499(2) 0.67910(16) 0.0208(8) Uani 1 1 d .
O16 O 0.3127(4) 0.1562(2) 0.74949(19) 0.0272(9) Uani 1 1 d .
H16A H 0.3108 0.1797 0.7853 0.033 Uiso 1 1 d R
H16B H 0.3401 0.1885 0.7190 0.033 Uiso 1 1 d R
O17 O 0.1392(4) 0.0600(2) 0.64290(16) 0.0224(8) Uani 1 1 d .
H17A H 0.1475 0.1170 0.6350 0.027 Uiso 1 1 d R
H17B H 0.0939 0.0247 0.6176 0.027 Uiso 1 1 d R
O18 O 0.3338(4) -0.1499(2) 0.72141(18) 0.0279(9) Uani 1 1 d .
H18A H 0.4273 -0.1593 0.7213 0.033 Uiso 1 1 d R
H18B H 0.2738 -0.1947 0.7168 0.033 Uiso 1 1 d R
O19 O 0.1751(4) -0.0581(2) 0.83164(16) 0.0224(8) Uani 1 1 d .
H19A H 0.1803 -0.0236 0.8632 0.027 Uiso 1 1 d R
H19B H 0.1463 -0.1135 0.8351 0.027 Uiso 1 1 d R
N1 N 0.7461(4) 0.2447(3) 0.76722(19) 0.0140(9) Uani 1 1 d .
N2 N 0.7654(4) 0.4121(3) 0.60509(19) 0.0151(9) Uani 1 1 d .
N3 N 0.7221(4) 0.1288(3) 0.58550(19) 0.0162(9) Uani 1 1 d .
C1 C 0.9379(5) 0.1349(3) 0.7493(2) 0.0155(11) Uani 1 1 d .
C2 C 0.8499(5) 0.1911(3) 0.7947(2) 0.0135(10) Uani 1 1 d .
C3 C 0.8789(5) 0.1910(3) 0.8565(2) 0.0158(11) Uani 1 1 d .
H3A H 0.9497 0.1514 0.8736 0.019 Uiso 1 1 calc R
C4 C 0.7998(6) 0.2516(3) 0.8935(2) 0.0198(11) Uani 1 1 d .
C5 C 0.6879(5) 0.3054(3) 0.8664(2) 0.0169(11) Uani 1 1 d .
H5 H 0.6298 0.3442 0.8902 0.020 Uiso 1 1 calc R
C6 C 0.6656(5) 0.2998(3) 0.8036(2) 0.0140(10) Uani 1 1 d .
C7 C 0.5557(5) 0.3586(3) 0.7674(2) 0.0166(11) Uani 1 1 d .
C8 C 0.9543(5) 0.4439(3) 0.6797(2) 0.0161(11) Uani 1 1 d .
C9 C 0.8730(5) 0.4709(3) 0.6214(2) 0.0148(10) Uani 1 1 d .
C10 C 0.9132(6) 0.5445(3) 0.5859(3) 0.0220(12) Uani 1 1 d .
H10 H 0.9851 0.5858 0.6000 0.026 Uiso 1 1 calc R
C11 C 0.8451(6) 0.5567(3) 0.5284(2) 0.0217(12) Uani 1 1 d .
C12 C 0.7341(6) 0.4941(3) 0.5103(2) 0.0235(12) Uani 1 1 d .
H12 H 0.6859 0.4998 0.4722 0.028 Uiso 1 1 calc R
C13 C 0.6979(6) 0.4242(3) 0.5497(2) 0.0182(11) Uani 1 1 d .
C14 C 0.5813(6) 0.3527(4) 0.5351(2) 0.0207(11) Uani 1 1 d .
C15 C 0.9053(6) 0.2094(3) 0.5290(2) 0.0185(11) Uani 1 1 d .
C16 C 0.8078(6) 0.1253(3) 0.5351(2) 0.0163(11) Uani 1 1 d .
C17 C 0.8089(6) 0.0515(3) 0.4953(2) 0.0218(12) Uani 1 1 d .
H17 H 0.8671 0.0518 0.4602 0.026 Uiso 1 1 calc R
C18 C 0.7188(6) -0.0240(3) 0.5097(2) 0.0199(11) Uani 1 1 d .
C19 C 0.6258(6) -0.0193(3) 0.5600(2) 0.0191(11) Uani 1 1 d .
H19 H 0.5619 -0.0676 0.5691 0.023 Uiso 1 1 calc R
C20 C 0.6304(5) 0.0589(3) 0.5962(2) 0.0153(10) Uani 1 1 d .
C21 C 0.5314(5) 0.0749(3) 0.6502(2) 0.0161(11) Uani 1 1 d .
O20 O 0.7373(5) 0.2291(3) 0.1242(2) 0.0494(12) Uani 1 1 d D
H20A H 0.6522 0.2091 0.1130 0.059 Uiso 1 1 d RD
H20B H 0.8087 0.2196 0.0997 0.059 Uiso 1 1 d RD
O21 O 0.7443(9) 0.7609(5) 0.1229(3) 0.129(3) Uani 1 1 d D
H21A H 0.7885 0.7227 0.0993 0.155 Uiso 1 1 d RD
H21B H 0.7090 0.8092 0.1067 0.155 Uiso 1 1 d RD

loop_
_atom_site_aniso_label
_atom_site_aniso_U_11
_atom_site_aniso_U_22
_atom_site_aniso_U_33
_atom_site_aniso_U_23
_atom_site_aniso_U_13
_atom_site_aniso_U_12
Er1 0.01136(11) 0.01498(12) 0.01153(11) -0.00008(9) 0.00145(8) 0.00000(9)
Er2 0.00836(11) 0.01333(12) 0.01308(12) 0.00068(9) 0.00127(8) 0.00017(8)
O1 0.023(2) 0.030(2) 0.0154(19) -0.0017(16) 0.0025(16) 0.0118(16)
O2 0.0141(17) 0.0228(19) 0.0193(19) 0.0036(15) 0.0016(15) 0.0118(15)
O3 0.039(2) 0.030(2) 0.0124(18) -0.0055(16) -0.0055(17) 0.0192(18)
O4 0.0152(17) 0.0216(19) 0.0183(19) -0.0035(15) 0.0018(15) 0.0091(15)
O5 0.0212(19) 0.029(2) 0.0144(19) 0.0029(16) 0.0045(16) 0.0129(16)
O6 0.0219(19) 0.023(2) 0.022(2) 0.0044(16) -0.0073(16) -0.0074(16)
O7 0.0158(18) 0.0211(19) 0.029(2) -0.0021(16) -0.0052(16) -0.0044(15)
O8 0.044(3) 0.029(2) 0.031(2) 0.0124(19) -0.004(2) -0.0190(19)
O9 0.059(3) 0.041(3) 0.028(2) 0.018(2) -0.028(2) -0.031(2)
O10 0.0224(19) 0.0218(19) 0.0187(19) 0.0017(16) -0.0045(16) -0.0077(16)
O11 0.0229(19) 0.024(2) 0.0202(19) -0.0055(16) 0.0118(16) -0.0072(16)
O12 0.039(2) 0.030(2) 0.020(2) -0.0028(17) 0.0159(19) -0.0184(19)
O13 0.061(3) 0.0124(18) 0.025(2) -0.0042(16) 0.021(2) -0.009(2)
O14 0.0171(18) 0.022(2) 0.024(2) -0.0010(16) 0.0097(16) -0.0047(15)
O15 0.0203(19) 0.0199(19) 0.023(2) -0.0063(16) 0.0109(16) -0.0052(15)
O16 0.030(2) 0.0161(19) 0.036(2) -0.0007(17) 0.0091(19) -0.0021(16)
O17 0.0251(19) 0.024(2) 0.0184(19) 0.0059(15) 0.0026(16) 0.0015(16)
O18 0.0169(19) 0.0183(19) 0.048(3) -0.0063(18) -0.0030(18) -0.0003(15)
O19 0.0221(19) 0.025(2) 0.020(2) 0.0037(16) -0.0028(16) -0.0046(16)
N1 0.012(2) 0.015(2) 0.015(2) 0.0011(17) 0.0039(17) 0.0011(16)
N2 0.015(2) 0.016(2) 0.014(2) -0.0008(17) -0.0027(18) -0.0026(17)
N3 0.014(2) 0.015(2) 0.019(2) 0.0017(17) 0.0066(18) 0.0006(17)
C1 0.013(2) 0.015(3) 0.019(3) -0.004(2) 0.006(2) -0.002(2)
C2 0.013(2) 0.012(2) 0.016(3) 0.002(2) 0.003(2) 0.0033(19)
C3 0.016(2) 0.015(3) 0.016(3) 0.003(2) 0.000(2) 0.008(2)
C4 0.020(3) 0.023(3) 0.016(3) 0.000(2) 0.003(2) -0.001(2)
C5 0.016(2) 0.019(3) 0.017(3) -0.006(2) 0.003(2) 0.009(2)
C6 0.011(2) 0.016(2) 0.015(3) -0.002(2) 0.003(2) 0.001(2)
C7 0.015(2) 0.014(2) 0.020(3) 0.002(2) -0.001(2) -0.001(2)
C8 0.012(2) 0.020(3) 0.017(3) -0.004(2) -0.001(2) 0.001(2)
C9 0.011(2) 0.013(2) 0.020(3) -0.006(2) 0.000(2) -0.0005(19)
C10 0.021(3) 0.014(3) 0.031(3) 0.000(2) -0.001(2) -0.007(2)
C11 0.024(3) 0.019(3) 0.022(3) 0.002(2) 0.003(2) -0.002(2)
C12 0.029(3) 0.024(3) 0.017(3) 0.006(2) -0.007(2) -0.004(2)
C13 0.020(3) 0.016(3) 0.018(3) -0.001(2) 0.000(2) -0.001(2)
C14 0.022(3) 0.021(3) 0.019(3) 0.001(2) -0.008(2) -0.003(2)
C15 0.018(3) 0.019(3) 0.019(3) 0.001(2) 0.007(2) -0.002(2)
C16 0.019(3) 0.016(3) 0.013(3) 0.004(2) 0.002(2) -0.002(2)
C17 0.029(3) 0.019(3) 0.018(3) -0.001(2) 0.010(2) -0.005(2)
C18 0.026(3) 0.018(3) 0.016(3) 0.000(2) 0.005(2) 0.000(2)
C19 0.019(3) 0.017(3) 0.021(3) 0.000(2) 0.004(2) -0.003(2)
C20 0.009(2) 0.020(3) 0.016(3) 0.002(2) 0.001(2) -0.003(2)
C21 0.012(2) 0.020(3) 0.016(3) 0.002(2) -0.001(2) 0.002(2)
O20 0.040(3) 0.052(3) 0.055(3) -0.003(2) -0.008(2) 0.008(2)
O21 0.133(7) 0.164(8) 0.088(5) 0.047(5) -0.035(5) -0.078(6)

loop_
_atom_type_symbol
_atom_type_description
_atom_type_scat_dispersion_real
_atom_type_scat_dispersion_imag
_atom_type_scat_source
C C 0.0033 0.0016 'International Tables Vol C Tables 4.2.6.8 and 6.1.1.4'
H H 0.0000 0.0000 'International Tables Vol C Tables 4.2.6.8 and 6.1.1.4'
N N 0.0061 0.0033 'International Tables Vol C Tables 4.2.6.8 and 6.1.1.4'
O O 0.0106 0.0060 'International Tables Vol C Tables 4.2.6.8 and 6.1.1.4'
Er Er -0.2586 4.9576 'International Tables Vol C Tables 4.2.6.8 and 6.1.1.4'

loop_
_geom_angle_atom_site_label_1
_geom_angle_atom_site_label_2
_geom_angle_atom_site_label_3
_geom_angle
_geom_angle_site_symmetry_1
_geom_angle_site_symmetry_3
O5 Er1 O1 130.07(12) . .
O5 Er1 O11 146.49(12) . .
O1 Er1 O11 76.25(12) . .
O5 Er1 O15 79.94(12) . .
O1 Er1 O15 84.88(13) . .
O11 Er1 O15 128.21(11) . .
O5 Er1 O10 78.80(12) . .
O1 Er1 O10 143.78(12) . .
O11 Er1 O10 88.52(13) . .
O15 Er1 O10 79.11(12) . .
O5 Er1 O6 84.09(13) . .
O1 Er1 O6 81.11(13) . .
O11 Er1 O6 80.06(12) . .
O15 Er1 O6 144.00(12) . .
O10 Er1 O6 128.91(12) . .
O5 Er1 N1 64.80(12) . .
O1 Er1 N1 65.31(12) . .
O11 Er1 N1 133.87(13) . .
O15 Er1 N1 74.00(13) . .
O10 Er1 N1 137.61(12) . .
O6 Er1 N1 70.01(12) . .
O5 Er1 N2 77.18(12) . .
O1 Er1 N2 134.23(13) . .
O11 Er1 N2 69.36(12) . .
O15 Er1 N2 140.45(13) . .
O10 Er1 N2 65.12(12) . .
O6 Er1 N2 64.24(12) . .
N1 Er1 N2 122.36(13) . .
O5 Er1 N3 136.06(13) . .
O1 Er1 N3 72.91(13) . .
O11 Er1 N3 64.50(12) . .
O15 Er1 N3 63.92(12) . .
O10 Er1 N3 70.87(13) . .
O6 Er1 N3 139.82(12) . .
N1 Er1 N3 122.18(13) . .
N2 Er1 N3 115.35(13) . .
O7 Er2 O2 117.21(12) 2_646 1_455
O7 Er2 O17 143.81(12) 2_646 .
O2 Er2 O17 78.15(12) 1_455 .
O7 Er2 O18 76.83(12) 2_646 .
O2 Er2 O18 142.09(12) 1_455 .
O17 Er2 O18 112.11(13) . .
O7 Er2 O19 71.57(12) 2_646 .
O2 Er2 O19 70.86(12) 1_455 .
O17 Er2 O19 142.56(12) . .
O18 Er2 O19 82.46(13) . .
O7 Er2 O14 77.52(13) 2_646 .
O2 Er2 O14 139.73(12) 1_455 .
O17 Er2 O14 71.58(12) . .
O18 Er2 O14 75.54(12) . .
O19 Er2 O14 145.37(13) . .
O7 Er2 O4 140.30(12) 2_646 2_546
O2 Er2 O4 77.17(12) 1_455 2_546
O17 Er2 O4 72.61(12) . 2_546
O18 Er2 O4 72.08(12) . 2_546
O19 Er2 O4 80.33(12) . 2_546
O14 Er2 O4 116.64(12) . 2_546
O7 Er2 O16 73.27(13) 2_646 .
O2 Er2 O16 72.04(12) 1_455 .
O17 Er2 O16 82.15(13) . .
O18 Er2 O16 143.52(13) . .
O19 Er2 O16 106.89(13) . .
O14 Er2 O16 77.98(12) . .
O4 Er2 O16 143.47(12) 2_546 .
C1 O1 Er1 124.6(3) . .
C1 O2 Er2 138.1(3) . 1_655
C4 O3 H3 109.5 . .
C7 O4 Er2 134.9(3) . 2_556
C7 O5 Er1 125.8(3) . .
C8 O6 Er1 124.1(3) . .
C8 O7 Er2 140.8(3) . 2_656
C11 O8 H8 109.5 . .
C14 O10 Er1 120.4(3) . .
C15 O11 Er1 122.0(3) . .
C18 O13 H13 109.5 . .
C21 O14 Er2 137.6(3) . .
C21 O15 Er1 125.3(3) . .
Er2 O16 H16A 120.0 . .
Er2 O16 H16B 120.0 . .
H16A O16 H16B 120.0 . .
Er2 O17 H17A 120.0 . .
Er2 O17 H17B 120.0 . .
H17A O17 H17B 120.0 . .
Er2 O18 H18A 120.1 . .
Er2 O18 H18B 119.9 . .
H18A O18 H18B 120.0 . .
Er2 O19 H19A 120.0 . .
Er2 O19 H19B 120.0 . .
H19A O19 H19B 120.0 . .
C6 N1 C2 117.3(4) . .
C6 N1 Er1 121.2(3) . .
C2 N1 Er1 120.5(3) . .
C9 N2 C13 117.7(4) . .
C9 N2 Er1 121.7(3) . .
C13 N2 Er1 118.0(3) . .
C20 N3 C16 118.4(4) . .
C20 N3 Er1 121.7(3) . .
C16 N3 Er1 119.9(3) . .
O2 C1 O1 125.9(4) . .
O2 C1 C2 118.0(4) . .
O1 C1 C2 116.1(4) . .
N1 C2 C3 123.9(4) . .
N1 C2 C1 112.8(4) . .
C3 C2 C1 123.2(4) . .
C2 C3 C4 118.4(4) . .
C2 C3 H3A 120.8 . .
C4 C3 H3A 120.8 . .
O3 C4 C3 121.7(5) . .
O3 C4 C5 119.6(4) . .
C3 C4 C5 118.8(5) . .
C6 C5 C4 118.5(4) . .
C6 C5 H5 120.8 . .
C4 C5 H5 120.8 . .
N1 C6 C5 123.0(4) . .
N1 C6 C7 112.5(4) . .
C5 C6 C7 124.3(4) . .
O4 C7 O5 125.6(5) . .
O4 C7 C6 119.4(4) . .
O5 C7 C6 115.0(4) . .
O7 C8 O6 125.5(5) . .
O7 C8 C9 118.7(4) . .
O6 C8 C9 115.8(4) . .
N2 C9 C10 123.2(5) . .
N2 C9 C8 113.3(4) . .
C10 C9 C8 123.3(4) . .
C9 C10 C11 119.2(5) . .
C9 C10 H10 120.4 . .
C11 C10 H10 120.4 . .
O8 C11 C10 125.2(5) . .
O8 C11 C12 116.8(5) . .
C10 C11 C12 118.0(5) . .
C13 C12 C11 118.7(5) . .
C13 C12 H12 120.7 . .
C11 C12 H12 120.7 . .
N2 C13 C12 123.1(5) . .
N2 C13 C14 113.5(4) . .
C12 C13 C14 123.4(5) . .
O9 C14 O10 125.6(5) . .
O9 C14 C13 117.3(5) . .
O10 C14 C13 117.1(5) . .
O12 C15 O11 125.5(5) . .
O12 C15 C16 119.4(5) . .
O11 C15 C16 115.1(4) . .
N3 C16 C17 123.2(4) . .
N3 C16 C15 112.4(4) . .
C17 C16 C15 124.4(4) . .
C16 C17 C18 117.4(5) . .
C16 C17 H17 121.3 . .
C18 C17 H17 121.3 . .
O13 C18 C19 122.6(5) . .
O13 C18 C17 117.8(4) . .
C19 C18 C17 119.6(5) . .
C20 C19 C18 118.4(5) . .
C20 C19 H19 120.8 . .
C18 C19 H19 120.8 . .
N3 C20 C19 122.8(4) . .
N3 C20 C21 113.2(4) . .
C19 C20 C21 124.0(4) . .
O14 C21 O15 124.9(4) . .
O14 C21 C20 119.5(4) . .
O15 C21 C20 115.6(4) . .
H20A O20 H20B 116.6 . .
H21A O21 H21B 117.6 . .

loop_
_geom_bond_atom_site_label_1
_geom_bond_atom_site_label_2
_geom_bond_distance
_geom_bond_site_symmetry_2
Er1 O5 2.364(3) .
Er1 O1 2.369(3) .
Er1 O11 2.388(3) .
Er1 O15 2.397(3) .
Er1 O10 2.412(4) .
Er1 O6 2.423(3) .
Er1 N1 2.437(4) .
Er1 N2 2.454(4) .
Er1 N3 2.466(4) .
Er2 O7 2.329(4) 2_646
Er2 O2 2.338(3) 1_455
Er2 O17 2.341(4) .
Er2 O18 2.355(3) .
Er2 O19 2.357(3) .
Er2 O14 2.361(3) .
Er2 O4 2.371(3) 2_546
Er2 O16 2.380(3) .
O1 C1 1.264(6) .
O2 C1 1.247(6) .
O2 Er2 2.338(3) 1_655
O3 C4 1.347(6) .
O3 H3 0.8200 .
O4 C7 1.240(6) .
O4 Er2 2.371(3) 2_556
O5 C7 1.269(6) .
O6 C8 1.273(6) .
O7 C8 1.245(6) .
O7 Er2 2.329(4) 2_656
O8 C11 1.333(6) .
O8 H8 0.8200 .
O9 C14 1.244(6) .
O10 C14 1.258(6) .
O11 C15 1.262(6) .
O12 C15 1.250(6) .
O13 C18 1.349(6) .
O13 H13 0.8200 .
O14 C21 1.246(6) .
O15 C21 1.271(6) .
O16 H16A 0.8498 .
O16 H16B 0.8500 .
O17 H17A 0.8500 .
O17 H17B 0.8501 .
O18 H18A 0.8500 .
O18 H18B 0.8500 .
O19 H19A 0.8500 .
O19 H19B 0.8499 .
N1 C6 1.345(6) .
N1 C2 1.347(6) .
N2 C9 1.334(6) .
N2 C13 1.349(6) .
N3 C20 1.329(6) .
N3 C16 1.348(6) .
C1 C2 1.512(6) .
C2 C3 1.361(7) .
C3 C4 1.394(7) .
C3 H3A 0.9300 .
C4 C5 1.395(7) .
C5 C6 1.377(7) .
C5 H5 0.9300 .
C6 C7 1.514(7) .
C8 C9 1.504(7) .
C9 C10 1.370(7) .
C10 C11 1.392(7) .
C10 H10 0.9300 .
C11 C12 1.401(7) .
C12 C13 1.371(7) .
C12 H12 0.9300 .
C13 C14 1.505(7) .
C15 C16 1.511(7) .
C16 C17 1.378(7) .
C17 C18 1.401(7) .
C17 H17 0.9300 .
C18 C19 1.386(7) .
C19 C20 1.383(7) .
C19 H19 0.9300 .
C20 C21 1.501(6) .
O20 H20A 0.8491 .
O20 H20B 0.8506 .
O21 H21A 0.8577 .
O21 H21B 0.8446 .

loop_
_geom_torsion_atom_site_label_1
_geom_torsion_atom_site_label_2
_geom_torsion_atom_site_label_3
_geom_torsion_atom_site_label_4
_geom_torsion
_geom_torsion_site_symmetry_1
O5 Er1 O1 C1 -7.4(5) .
O11 Er1 O1 C1 148.9(4) .
O15 Er1 O1 C1 -79.7(4) .
O10 Er1 O1 C1 -143.4(4) .
O6 Er1 O1 C1 67.1(4) .
N1 Er1 O1 C1 -4.9(4) .
N2 Er1 O1 C1 107.1(4) .
N3 Er1 O1 C1 -143.9(4) .
O1 Er1 O5 C7 4.0(5) .
O11 Er1 O5 C7 -131.1(4) .
O15 Er1 O5 C7 78.4(4) .
O10 Er1 O5 C7 159.2(4) .
O6 Er1 O5 C7 -69.2(4) .
N1 Er1 O5 C7 1.5(4) .
N2 Er1 O5 C7 -134.1(4) .
N3 Er1 O5 C7 112.6(4) .
O5 Er1 O6 C8 -79.3(4) .
O1 Er1 O6 C8 148.5(4) .
O11 Er1 O6 C8 71.0(4) .
O15 Er1 O6 C8 -143.1(3) .
O10 Er1 O6 C8 -8.9(4) .
N1 Er1 O6 C8 -144.6(4) .
N2 Er1 O6 C8 -0.7(4) .
N3 Er1 O6 C8 98.8(4) .
O5 Er1 O10 C14 102.5(4) .
O1 Er1 O10 C14 -110.4(4) .
O11 Er1 O10 C14 -46.4(4) .
O15 Er1 O10 C14 -175.8(4) .
O6 Er1 O10 C14 29.6(4) .
N1 Er1 O10 C14 133.1(4) .
N2 Er1 O10 C14 21.5(4) .
N3 Er1 O10 C14 -109.8(4) .
O5 Er1 O11 C15 -115.0(4) .
O1 Er1 O11 C15 98.8(4) .
O15 Er1 O11 C15 26.9(5) .
O10 Er1 O11 C15 -48.0(4) .
O6 Er1 O11 C15 -178.0(4) .
N1 Er1 O11 C15 132.6(4) .
N2 Er1 O11 C15 -111.9(4) .
N3 Er1 O11 C15 21.5(4) .
O7 Er2 O14 C21 -65.6(5) 2_646
O2 Er2 O14 C21 52.0(6) 1_455
O17 Er2 O14 C21 95.3(5) .
O18 Er2 O14 C21 -145.0(5) .
O19 Er2 O14 C21 -92.7(5) .
O4 Er2 O14 C21 154.0(5) 2_546
O16 Er2 O14 C21 9.7(5) .
O5 Er1 O15 C21 157.7(4) .
O1 Er1 O15 C21 -70.0(4) .
O11 Er1 O15 C21 -2.0(5) .
O10 Er1 O15 C21 77.3(4) .
O6 Er1 O15 C21 -137.2(4) .
N1 Er1 O15 C21 -135.8(4) .
N2 Er1 O15 C21 102.4(4) .
N3 Er1 O15 C21 3.4(4) .
O5 Er1 N1 C6 -6.5(3) .
O1 Er1 N1 C6 175.6(4) .
O11 Er1 N1 C6 139.2(3) .
O15 Er1 N1 C6 -92.7(4) .
O10 Er1 N1 C6 -40.0(4) .
O6 Er1 N1 C6 86.4(4) .
N2 Er1 N1 C6 47.4(4) .
N3 Er1 N1 C6 -136.6(3) .
O5 Er1 N1 C2 -174.6(4) .
O1 Er1 N1 C2 7.5(3) .
O11 Er1 N1 C2 -28.9(4) .
O15 Er1 N1 C2 99.2(4) .
O10 Er1 N1 C2 151.9(3) .
O6 Er1 N1 C2 -81.7(4) .
N2 Er1 N1 C2 -120.6(3) .
N3 Er1 N1 C2 55.3(4) .
O5 Er1 N2 C9 96.2(4) .
O1 Er1 N2 C9 -38.2(4) .
O11 Er1 N2 C9 -82.1(4) .
O15 Er1 N2 C9 152.3(3) .
O10 Er1 N2 C9 179.6(4) .
O6 Er1 N2 C9 6.6(3) .
N1 Er1 N2 C9 47.6(4) .
N3 Er1 N2 C9 -128.7(3) .
O5 Er1 N2 C13 -102.4(4) .
O1 Er1 N2 C13 123.2(3) .
O11 Er1 N2 C13 79.3(4) .
O15 Er1 N2 C13 -46.3(4) .
O10 Er1 N2 C13 -19.0(3) .
O6 Er1 N2 C13 168.0(4) .
N1 Er1 N2 C13 -151.0(3) .
N3 Er1 N2 C13 32.7(4) .
O5 Er1 N3 C20 -42.8(4) .
O1 Er1 N3 C20 87.8(4) .
O11 Er1 N3 C20 170.4(4) .
O15 Er1 N3 C20 -4.8(4) .
O10 Er1 N3 C20 -91.8(4) .
O6 Er1 N3 C20 139.9(3) .
N1 Er1 N3 C20 43.1(4) .
N2 Er1 N3 C20 -140.7(4) .
O5 Er1 N3 C16 137.7(3) .
O1 Er1 N3 C16 -91.7(4) .
O11 Er1 N3 C16 -9.1(3) .
O15 Er1 N3 C16 175.7(4) .
O10 Er1 N3 C16 88.7(4) .
O6 Er1 N3 C16 -39.6(5) .
N1 Er1 N3 C16 -136.5(3) .
N2 Er1 N3 C16 39.8(4) .
Er2 O2 C1 O1 14.6(8) 1_655
Er2 O2 C1 C2 -162.6(3) 1_655
Er1 O1 C1 O2 -175.1(4) .
Er1 O1 C1 C2 2.2(6) .
C6 N1 C2 C3 -1.1(7) .
Er1 N1 C2 C3 167.4(4) .
C6 N1 C2 C1 -177.7(4) .
Er1 N1 C2 C1 -9.2(5) .
O2 C1 C2 N1 -177.8(4) .
O1 C1 C2 N1 4.7(6) .
O2 C1 C2 C3 5.6(7) .
O1 C1 C2 C3 -171.9(5) .
N1 C2 C3 C4 -1.9(8) .
C1 C2 C3 C4 174.3(4) .
C2 C3 C4 O3 -175.3(5) .
C2 C3 C4 C5 4.1(7) .
O3 C4 C5 C6 176.1(5) .
C3 C4 C5 C6 -3.3(7) .
C2 N1 C6 C5 2.0(7) .
Er1 N1 C6 C5 -166.5(4) .
C2 N1 C6 C7 178.4(4) .
Er1 N1 C6 C7 10.0(5) .
C4 C5 C6 N1 0.3(8) .
C4 C5 C6 C7 -175.7(5) .
Er2 O4 C7 O5 2.5(8) 2_556
Er2 O4 C7 C6 -176.6(3) 2_556
Er1 O5 C7 O4 -176.2(3) .
Er1 O5 C7 C6 2.9(6) .
N1 C6 C7 O4 171.0(4) .
C5 C6 C7 O4 -12.7(7) .
N1 C6 C7 O5 -8.2(6) .
C5 C6 C7 O5 168.2(5) .
Er2 O7 C8 O6 22.5(8) 2_656
Er2 O7 C8 C9 -154.8(4) 2_656
Er1 O6 C8 O7 178.4(3) .
Er1 O6 C8 C9 -4.2(6) .
C13 N2 C9 C10 2.8(7) .
Er1 N2 C9 C10 164.3(4) .
C13 N2 C9 C8 -172.2(4) .
Er1 N2 C9 C8 -10.8(5) .
O7 C8 C9 N2 -172.9(4) .
O6 C8 C9 N2 9.5(6) .
O7 C8 C9 C10 12.1(7) .
O6 C8 C9 C10 -165.5(5) .
N2 C9 C10 C11 -3.6(8) .
C8 C9 C10 C11 171.0(4) .
C9 C10 C11 O8 -177.7(5) .
C9 C10 C11 C12 2.0(8) .
O8 C11 C12 C13 179.8(5) .
C10 C11 C12 C13 0.0(8) .
C9 N2 C13 C12 -0.6(7) .
Er1 N2 C13 C12 -162.8(4) .
C9 N2 C13 C14 178.4(4) .
Er1 N2 C13 C14 16.2(5) .
C11 C12 C13 N2 -0.8(8) .
C11 C12 C13 C14 -179.6(5) .
Er1 O10 C14 O9 156.9(5) .
Er1 O10 C14 C13 -21.6(6) .
N2 C13 C14 O9 -175.6(5) .
C12 C13 C14 O9 3.3(8) .
N2 C13 C14 O10 2.9(7) .
C12 C13 C14 O10 -178.1(5) .
Er1 O11 C15 O12 149.6(4) .
Er1 O11 C15 C16 -30.0(6) .
C20 N3 C16 C17 -2.3(8) .
Er1 N3 C16 C17 177.2(4) .
C20 N3 C16 C15 179.7(4) .
Er1 N3 C16 C15 -0.8(6) .
O12 C15 C16 N3 -160.6(5) .
O11 C15 C16 N3 19.0(7) .
O12 C15 C16 C17 21.4(8) .
O11 C15 C16 C17 -159.0(5) .
N3 C16 C17 C18 -1.9(8) .
C15 C16 C17 C18 175.9(5) .
C16 C17 C18 O13 -176.6(5) .
C16 C17 C18 C19 4.5(8) .
O13 C18 C19 C20 178.2(5) .
C17 C18 C19 C20 -2.9(8) .
C16 N3 C20 C19 4.0(7) .
Er1 N3 C20 C19 -175.5(4) .
C16 N3 C20 C21 -174.8(4) .
Er1 N3 C20 C21 5.7(6) .
C18 C19 C20 N3 -1.4(8) .
C18 C19 C20 C21 177.3(5) .
Er2 O14 C21 O15 1.9(8) .
Er2 O14 C21 C20 -176.4(3) .
Er1 O15 C21 O14 179.8(4) .
Er1 O15 C21 C20 -1.9(6) .
N3 C20 C21 O14 175.9(5) .
C19 C20 C21 O14 -2.9(7) .
N3 C20 C21 O15 -2.5(6) .
C19 C20 C21 O15 178.7(5) .
